data_7024432
loop_
_publ_author_name
'Zhang, Wei-Long'
'Lin, Xin-Song'
'Zhang, Hao'
'Wang, Jin-Yun'
'Lin, Chen-Sheng'
'He, Zhang-Zhen'
'Cheng, Wen-Dan'

_publ_section_title
;
 Lone electron-pair enhancement of SHG responses in eulytite-type
 compounds: A(II)(3)M(III)(PO(4))(3) (A = Pb, M = Bi; A = Ba, M = Bi, La).
;
_journal_issue 6
_journal_name_full 'Dalton transactions (Cambridge, England : 2003)'
_journal_page_first 1546
_journal_page_last 1551
_journal_paper_doi 10.1039/b916893a
_journal_volume 39
_journal_year 2010
_chemical_formula_moiety 'Bi O12 P3 Pb3'
_chemical_formula_sum 'Bi O12 P3 Pb3'
_chemical_formula_weight 1115.99
_chemical_name_common 'Cs-Hf-W-O Values Set for Hf/W'
_chemical_name_systematic
;
?
;
_space_group_IT_number 220
_symmetry_cell_setting cubic
_symmetry_space_group_name_Hall 'I -4bd 2c 3'
_symmetry_space_group_name_H-M 'I -4 3 d'
_atom_sites_solution_hydrogens none
_atom_sites_solution_primary direct
_atom_sites_solution_secondary difmap
_audit_creation_method SHELXL-97
_cell_angle_alpha 90.00
_cell_angle_beta 90.00
_cell_angle_gamma 90.00
_cell_formula_units_Z 4
_cell_length_a 10.3663(7)
_cell_length_b 10.3663(7)
_cell_length_c 10.3663(7)
_cell_measurement_reflns_used 639
_cell_measurement_temperature 293(2)
_cell_measurement_theta_max 27.3833
_cell_measurement_theta_min 2.7786
_cell_volume 1113.96(13)
_computing_structure_refinement 'SHELXL-97 (Sheldrick, 1997)'
_computing_structure_solution 'SHELXS-97 (Sheldrick, 1990)'
_diffrn_ambient_temperature 293(2)
_diffrn_detector_area_resol_mean 13.6612
_diffrn_measured_fraction_theta_full 1.000
_diffrn_measured_fraction_theta_max 1.000
_diffrn_measurement_device_type Mercury2
_diffrn_measurement_method CCD_Profile_fitting
_diffrn_radiation_monochromator graphite
_diffrn_radiation_source 'fine-focus sealed tube'
_diffrn_radiation_type MoK\a
_diffrn_radiation_wavelength 0.71073
_diffrn_reflns_av_R_equivalents 0.0871
_diffrn_reflns_av_sigmaI/netI 0.0255
_diffrn_reflns_limit_h_max 13
_diffrn_reflns_limit_h_min -11
_diffrn_reflns_limit_k_max 13
_diffrn_reflns_limit_k_min -10
_diffrn_reflns_limit_l_max 13
_diffrn_reflns_limit_l_min -12
_diffrn_reflns_number 3853
_diffrn_reflns_theta_full 25.00
_diffrn_reflns_theta_max 27.38
_diffrn_reflns_theta_min 4.82
_diffrn_standards_decay_% none
_diffrn_standards_number 850
_exptl_absorpt_coefficient_mu 61.445
_exptl_absorpt_correction_T_max 0.086
_exptl_absorpt_correction_T_min 0.065
_exptl_absorpt_correction_type multi-scan
_exptl_crystal_colour Colorless
_exptl_crystal_density_diffrn 6.651
_exptl_crystal_density_method 'not measured'
_exptl_crystal_description Prism
_exptl_crystal_F_000 1880
_exptl_crystal_size_max 0.06
_exptl_crystal_size_mid 0.04
_exptl_crystal_size_min 0.04
_refine_diff_density_max 1.314
_refine_diff_density_min -1.310
_refine_diff_density_rms 0.263
_refine_ls_abs_structure_details 'Flack H D (1983), Acta Cryst. A39, 876-881'
_refine_ls_abs_structure_Flack -0.02(4)
_refine_ls_extinction_coef 0.0017(2)
_refine_ls_extinction_expression Fc^*^=kFc[1+0.001xFc^2^\l^3^/sin(2\q)]^-1/4^
_refine_ls_extinction_method SHELXL
_refine_ls_goodness_of_fit_ref 1.198
_refine_ls_hydrogen_treatment none
_refine_ls_matrix_type full
_refine_ls_number_parameters 16
_refine_ls_number_reflns 214
_refine_ls_number_restraints 23
_refine_ls_restrained_S_all 1.139
_refine_ls_R_factor_all 0.0212
_refine_ls_R_factor_gt 0.0212
_refine_ls_shift/su_max 0.000
_refine_ls_shift/su_mean 0.000
_refine_ls_structure_factor_coef Fsqd
_refine_ls_weighting_details 'calc w=1/[\s^2^(Fo^2^)+(0.0380P)^2^+0.0000P] where P=(Fo^2^+2Fc^2^)/3'
_refine_ls_weighting_scheme calc
_refine_ls_wR_factor_gt 0.0584
_refine_ls_wR_factor_ref 0.0584
_reflns_number_gt 214
_reflns_number_total 214
_reflns_threshold_expression >2sigma(I)
_cod_data_source_file b916893a.txt
_cod_data_source_block a
_cod_depositor_comments
;
The following automatic conversions were performed:

'_exptl_absorpt_correction_type' value 'Multi-scan ' changed to
'multi-scan' according to
/home/saulius/struct/CIF-dictionaries/cif_core.dic dictionary named
'cif_core.dic' version 2.4.2 from 2011-04-26.

Automatic conversion script
Id: cif_fix_values 1891 2012-01-12 08:04:46Z andrius 
;
_cod_original_sg_symbol_H-M I-43d
_cod_database_code 7024432

loop_
_symmetry_equiv_pos_as_xyz
'x, y, z'
'-x+1/2, -y, z+1/2'
'-x, y+1/2, -z+1/2'
'x+1/2, -y+1/2, -z'
'z, x, y'
'z+1/2, -x+1/2, -y'
'-z+1/2, -x, y+1/2'
'-z, x+1/2, -y+1/2'
'y, z, x'
'-y, z+1/2, -x+1/2'
'y+1/2, -z+1/2, -x'
'-y+1/2, -z, x+1/2'
'y+1/4, x+1/4, z+1/4'
'-y+1/4, -x+3/4, z+3/4'
'y+3/4, -x+1/4, -z+3/4'
'-y+3/4, x+3/4, -z+1/4'
'x+1/4, z+1/4, y+1/4'
'-x+3/4, z+3/4, -y+1/4'
'-x+1/4, -z+3/4, y+3/4'
'x+3/4, -z+1/4, -y+3/4'
'z+1/4, y+1/4, x+1/4'
'z+3/4, -y+1/4, -x+3/4'
'-z+3/4, y+3/4, -x+1/4'
'-z+1/4, -y+3/4, x+3/4'
'x+1/2, y+1/2, z+1/2'
'-x+1, -y+1/2, z+1'
'-x+1/2, y+1, -z+1'
'x+1, -y+1, -z+1/2'
'z+1/2, x+1/2, y+1/2'
'z+1, -x+1, -y+1/2'
'-z+1, -x+1/2, y+1'
'-z+1/2, x+1, -y+1'
'y+1/2, z+1/2, x+1/2'
'-y+1/2, z+1, -x+1'
'y+1, -z+1, -x+1/2'
'-y+1, -z+1/2, x+1'
'y+3/4, x+3/4, z+3/4'
'-y+3/4, -x+5/4, z+5/4'
'y+5/4, -x+3/4, -z+5/4'
'-y+5/4, x+5/4, -z+3/4'
'x+3/4, z+3/4, y+3/4'
'-x+5/4, z+5/4, -y+3/4'
'-x+3/4, -z+5/4, y+5/4'
'x+5/4, -z+3/4, -y+5/4'
'z+3/4, y+3/4, x+3/4'
'z+5/4, -y+3/4, -x+5/4'
'-z+5/4, y+5/4, -x+3/4'
'-z+3/4, -y+5/4, x+5/4'

loop_
_atom_site_label
_atom_site_type_symbol
_atom_site_fract_x
_atom_site_fract_y
_atom_site_fract_z
_atom_site_U_iso_or_equiv
_atom_site_adp_type
_atom_site_occupancy
_atom_site_symmetry_multiplicity
_atom_site_calc_flag
_atom_site_refinement_flags
Bi1 Bi 0.07522(3) 0.07522(3) 0.07522(3) 0.0138(3) Uani 0.25 3 d SPU
Pb1 Pb 0.07522(3) 0.07522(3) 0.07522(3) 0.0138(3) Uani 0.75 3 d SPU
P1 P 0.2500 0.3750 0.0000 0.0093(8) Uani 1 4 d SU
O1 O 0.1390(8) 0.2912(8) 0.0513(9) 0.0285(18) Uani 1 1 d U

loop_
_atom_site_aniso_label
_atom_site_aniso_U_11
_atom_site_aniso_U_22
_atom_site_aniso_U_33
_atom_site_aniso_U_23
_atom_site_aniso_U_13
_atom_site_aniso_U_12
Bi1 0.0138(3) 0.0138(3) 0.0138(3) 0.00125(17) 0.00125(17) 0.00125(17)
Pb1 0.0138(3) 0.0138(3) 0.0138(3) 0.00125(17) 0.00125(17) 0.00125(17)
P1 0.0086(11) 0.0107(17) 0.0086(11) 0.000 0.000 0.000
O1 0.018(4) 0.021(3) 0.047(6) 0.005(3) 0.014(3) -0.005(3)

loop_
_atom_type_symbol
_atom_type_description
_atom_type_scat_dispersion_real
_atom_type_scat_dispersion_imag
_atom_type_scat_source
O O 0.0106 0.0060 'International Tables Vol C Tables 4.2.6.8 and 6.1.1.4'
P P 0.1023 0.0942 'International Tables Vol C Tables 4.2.6.8 and 6.1.1.4'
Pb Pb -3.3944 10.1111 'International Tables Vol C Tables 4.2.6.8 and 6.1.1.4'
Bi Bi -4.1077 10.2566 'International Tables Vol C Tables 4.2.6.8 and 6.1.1.4'

loop_
_geom_angle_atom_site_label_1
_geom_angle_atom_site_label_2
_geom_angle_atom_site_label_3
_geom_angle
_geom_angle_site_symmetry_1
_geom_angle_site_symmetry_3
O1 Bi1 O1 82.1(3) . 5
O1 Bi1 O1 82.1(3) . 9
O1 Bi1 O1 82.1(3) 5 9
O1 Bi1 O1 152.6(4) . 30_445
O1 Bi1 O1 74.1(3) 5 30_445
O1 Bi1 O1 81.51(13) 9 30_445
O1 Bi1 O1 81.51(13) . 34_544
O1 Bi1 O1 152.6(4) 5 34_544
O1 Bi1 O1 74.1(3) 9 34_544
O1 Bi1 O1 114.53(15) 30_445 34_544
O1 Bi1 O1 74.1(3) . 26_454
O1 Bi1 O1 81.51(13) 5 26_454
O1 Bi1 O1 152.6(4) 9 26_454
O1 Bi1 O1 114.53(15) 30_445 26_454
O1 Bi1 O1 114.53(15) 34_544 26_454
O1 P1 O1 108.6(3) 46_454 .
O1 P1 O1 108.6(3) 46_454 27_544
O1 P1 O1 111.2(6) . 27_544
O1 P1 O1 111.2(6) 46_454 24_554
O1 P1 O1 108.6(3) . 24_554
O1 P1 O1 108.6(3) 27_544 24_554
P1 O1 Bi1 141.9(5) . .
P1 O1 Pb1 111.5(4) . 26_454
Bi1 O1 Pb1 104.8(3) . 26_454
P1 O1 Bi1 111.5(4) . 26_454
Bi1 O1 Bi1 104.8(3) . 26_454
Pb1 O1 Bi1 0.000(7) 26_454 26_454

loop_
_geom_bond_atom_site_label_1
_geom_bond_atom_site_label_2
_geom_bond_distance
_geom_bond_site_symmetry_2
Bi1 O1 2.347(8) .
Bi1 O1 2.347(8) 5
Bi1 O1 2.347(8) 9
Bi1 O1 2.629(8) 30_445
Bi1 O1 2.629(8) 34_544
Bi1 O1 2.629(8) 26_454
P1 O1 1.537(9) 46_454
P1 O1 1.537(8) .
P1 O1 1.537(9) 27_544
P1 O1 1.537(8) 24_554
O1 Pb1 2.629(8) 26_454
O1 Bi1 2.629(8) 26_454
